data_1548113
loop_
_publ_author_name
'Dakovi\'c, Marijana'
'Soldin, \<Zeljka'
'Kukovec, Boris-Marko'
'Kodrin, Ivan'
'Aaker\"oy, Christer B.'
'Baus, Nea'
'Rinkovec, Tamara'

_publ_section_title
;
 Building inorganic supramolecular architectures using principles adopted
 from the organic solid state
;
_journal_issue 1
_journal_name_full IUCrJ
_journal_page_first
;
;
_journal_paper_doi 10.1107/S2052252517015494
_journal_volume 5
_journal_year 2018
_chemical_formula_sum 'C8 H8 Br2 Cd N4 O2'
_chemical_formula_weight 464.40
_space_group_crystal_system monoclinic
_space_group_IT_number 14
_space_group_name_Hall '-P 2ybc'
_space_group_name_H-M_alt 'P 1 21/c 1'
_symmetry_space_group_name_Hall '-P 2ybc'
_symmetry_space_group_name_H-M 'P 1 21/c 1'
_atom_sites_solution_hydrogens mixed
_audit_creation_method SHELXL-2014/7
_cell_angle_alpha 90
_cell_angle_beta 92.442(5)
_cell_angle_gamma 90
_cell_formula_units_Z 2
_cell_length_a 3.9043(2)
_cell_length_b 7.7180(5)
_cell_length_c 20.6142(14)
_cell_measurement_reflns_used 2209
_cell_measurement_temperature 296(2)
_cell_measurement_theta_max 29.1480
_cell_measurement_theta_min 4.7350
_cell_volume 620.61(7)
_computing_structure_refinement 'SHELXL-2014/7 (Sheldrick, 2014)'
_diffrn_ambient_temperature 296(2)
_diffrn_measured_fraction_theta_full 0.995
_diffrn_measured_fraction_theta_max 0.995
_diffrn_measurement_device_type 'Oxford Diffraction Xcalibur2 diffractometer with Sapphire 3 CCD detector'
_diffrn_measurement_method \w-scan
_diffrn_radiation_type MoK\a
_diffrn_radiation_wavelength 0.71073
_diffrn_reflns_av_R_equivalents 0.0189
_diffrn_reflns_av_unetI/netI 0.0213
_diffrn_reflns_Laue_measured_fraction_full 0.995
_diffrn_reflns_Laue_measured_fraction_max 0.995
_diffrn_reflns_limit_h_max 4
_diffrn_reflns_limit_h_min -4
_diffrn_reflns_limit_k_max 9
_diffrn_reflns_limit_k_min -8
_diffrn_reflns_limit_l_max 24
_diffrn_reflns_limit_l_min -24
_diffrn_reflns_number 3352
_diffrn_reflns_point_group_measured_fraction_full 0.995
_diffrn_reflns_point_group_measured_fraction_max 0.995
_diffrn_reflns_theta_full 24.999
_diffrn_reflns_theta_max 24.999
_diffrn_reflns_theta_min 4.759
_exptl_absorpt_coefficient_mu 8.192
_exptl_absorpt_correction_T_max 1.00000
_exptl_absorpt_correction_T_min 0.39753
_exptl_absorpt_correction_type multi-scan
_exptl_absorpt_process_details
;
CrysAlisPro, Agilent Technologies,
Version 1.171.37.35 (release 13-08-2014 CrysAlis171 .NET)
(compiled Aug 13 2014,18:06:01)
Empirical absorption correction using spherical harmonics,
 implemented in SCALE3 ABSPACK scaling algorithm.
;
_exptl_crystal_colour colourless
_exptl_crystal_density_diffrn 2.485
_exptl_crystal_description prism
_exptl_crystal_F_000 436
_exptl_crystal_size_max 0.34
_exptl_crystal_size_mid 0.24
_exptl_crystal_size_min 0.16
_refine_diff_density_max 1.755
_refine_diff_density_min -0.867
_refine_diff_density_rms 0.174
_refine_ls_extinction_coef 0.0199(16)
_refine_ls_extinction_expression Fc^*^=kFc[1+0.001xFc^2^\l^3^/sin(2\q)]^-1/4^
_refine_ls_extinction_method 'SHELXL-2014/7 (Sheldrick 2014'
_refine_ls_goodness_of_fit_ref 1.377
_refine_ls_hydrogen_treatment mixed
_refine_ls_matrix_type full
_refine_ls_number_parameters 83
_refine_ls_number_reflns 1092
_refine_ls_number_restraints 1
_refine_ls_restrained_S_all 1.376
_refine_ls_R_factor_all 0.0397
_refine_ls_R_factor_gt 0.0384
_refine_ls_shift/su_max 0.000
_refine_ls_shift/su_mean 0.000
_refine_ls_structure_factor_coef Fsqd
_refine_ls_weighting_details 'w=1/[\s^2^(Fo^2^)+8.8929P] where P=(Fo^2^+2Fc^2^)/3'
_refine_ls_weighting_scheme calc
_refine_ls_wR_factor_gt 0.0989
_refine_ls_wR_factor_ref 0.0993
_reflns_Friedel_coverage 0.000
_reflns_number_gt 1037
_reflns_number_total 1092
_reflns_threshold_expression 'I > 2\s(I)'
_cod_data_source_file lq5009.cif
_cod_data_source_block 2
_cod_database_code 1548113
_shelx_shelxl_version_number 2014/7
_shelx_space_group_comment
;
The symmetry employed for this shelxl refinement is uniquely defined
by the following loop, which should always be used as a source of
symmetry information in preference to the above space-group names.
They are only intended as comments.
;

loop_
_space_group_symop_operation_xyz
'x, y, z'
'-x, y+1/2, -z+1/2'
'-x, -y, -z'
'x, -y-1/2, z-1/2'

loop_
_atom_site_label
_atom_site_type_symbol
_atom_site_fract_x
_atom_site_fract_y
_atom_site_fract_z
_atom_site_U_iso_or_equiv
_atom_site_adp_type
_atom_site_occupancy
_atom_site_site_symmetry_order
_atom_site_calc_flag
_atom_site_refinement_flags_posn
_atom_site_refinement_flags_adp
_atom_site_refinement_flags_occupancy
Cd1 Cd 0.5000 0.5000 0.5000 0.0235(3) Uani 1 2 d S . P
Br1 Br 0.9797(2) 0.70635(12) 0.44844(5) 0.0284(3) Uani 1 1 d . . .
N1 N 0.4485(19) 0.3163(9) 0.4029(4) 0.0255(16) Uani 1 1 d . . .
N2 N 0.264(2) 0.0816(10) 0.3088(4) 0.0295(18) Uani 1 1 d D . .
H21 H 0.18(2) 0.011(11) 0.280(4) 0.035 Uiso 1 1 d D U .
O1 O -0.012(2) 0.2915(9) 0.2513(4) 0.054(2) Uani 1 1 d . . .
C1 C 0.277(2) 0.3649(12) 0.3508(4) 0.030(2) Uani 1 1 d . . .
H1 H 0.2235 0.4818 0.3464 0.036 Uiso 1 1 calc R U .
C2 C 0.165(3) 0.2491(12) 0.2990(5) 0.032(2) Uani 1 1 d . . .
C3 C 0.446(3) 0.0290(12) 0.3623(4) 0.030(2) Uani 1 1 d . . .
H3 H 0.5085 -0.0867 0.3668 0.036 Uiso 1 1 calc R U .
C4 C 0.538(2) 0.1450(12) 0.4098(5) 0.031(2) Uani 1 1 d . . .
H4 H 0.6614 0.1081 0.4469 0.038 Uiso 1 1 calc R U .

loop_
_atom_site_aniso_label
_atom_site_aniso_U_11
_atom_site_aniso_U_22
_atom_site_aniso_U_33
_atom_site_aniso_U_23
_atom_site_aniso_U_13
_atom_site_aniso_U_12
Cd1 0.0207(5) 0.0231(5) 0.0265(5) -0.0014(4) -0.0024(3) -0.0004(4)
Br1 0.0244(5) 0.0254(5) 0.0350(6) 0.0060(4) -0.0019(4) 0.0009(4)
N1 0.030(4) 0.020(4) 0.026(4) -0.001(3) -0.001(3) -0.001(3)
N2 0.042(5) 0.021(4) 0.025(4) -0.004(3) -0.004(3) -0.002(4)
O1 0.088(6) 0.032(4) 0.037(4) -0.001(4) -0.029(4) 0.011(4)
C1 0.044(6) 0.019(5) 0.026(5) 0.002(4) 0.001(4) 0.004(4)
C2 0.043(6) 0.021(5) 0.030(5) 0.004(4) -0.005(4) 0.003(4)
C3 0.042(5) 0.020(5) 0.028(5) 0.001(4) -0.004(4) 0.001(4)
C4 0.035(5) 0.023(5) 0.035(5) -0.001(4) -0.010(4) -0.002(4)

loop_
_atom_type_symbol
_atom_type_description
_atom_type_scat_dispersion_real
_atom_type_scat_dispersion_imag
_atom_type_scat_source
C C 0.0033 0.0016 'International Tables Vol C Tables 4.2.6.8 and 6.1.1.4'
H H 0.0000 0.0000 'International Tables Vol C Tables 4.2.6.8 and 6.1.1.4'
N N 0.0061 0.0033 'International Tables Vol C Tables 4.2.6.8 and 6.1.1.4'
O O 0.0106 0.0060 'International Tables Vol C Tables 4.2.6.8 and 6.1.1.4'
Cd Cd -0.8075 1.2024 'International Tables Vol C Tables 4.2.6.8 and 6.1.1.4'
Br Br -0.2901 2.4595 'International Tables Vol C Tables 4.2.6.8 and 6.1.1.4'

loop_
_geom_angle_atom_site_label_1
_geom_angle_atom_site_label_2
_geom_angle_atom_site_label_3
_geom_angle
_geom_angle_site_symmetry_1
_geom_angle_site_symmetry_3
N1 Cd1 N1 180.0 3_666 .
N1 Cd1 Br1 86.94(18) 3_666 .
N1 Cd1 Br1 93.06(18) . .
N1 Cd1 Br1 93.06(18) 3_666 3_666
N1 Cd1 Br1 86.94(18) . 3_666
Br1 Cd1 Br1 180.0 . 3_666
N1 Cd1 Br1 90.81(17) 3_666 1_455
N1 Cd1 Br1 89.19(17) . 1_455
Br1 Cd1 Br1 91.12(3) . 1_455
Br1 Cd1 Br1 88.88(3) 3_666 1_455
N1 Cd1 Br1 89.19(17) 3_666 3_766
N1 Cd1 Br1 90.81(17) . 3_766
Br1 Cd1 Br1 88.88(3) . 3_766
Br1 Cd1 Br1 91.12(3) 3_666 3_766
Br1 Cd1 Br1 180.00(4) 1_455 3_766
Cd1 Br1 Cd1 91.12(3) . 1_655
C1 N1 C4 119.0(8) . .
C1 N1 Cd1 122.0(6) . .
C4 N1 Cd1 117.3(6) . .
C3 N2 C2 122.8(8) . .
C3 N2 H21 123(7) . .
C2 N2 H21 113(7) . .
N1 C1 C2 124.2(8) . .
N1 C1 H1 117.9 . .
C2 C1 H1 117.9 . .
O1 C2 N2 121.3(9) . .
O1 C2 C1 124.9(9) . .
N2 C2 C1 113.7(8) . .
N2 C3 C4 120.3(9) . .
N2 C3 H3 119.9 . .
C4 C3 H3 119.9 . .
C3 C4 N1 119.9(9) . .
C3 C4 H4 120.1 . .
N1 C4 H4 120.1 . .

loop_
_geom_bond_atom_site_label_1
_geom_bond_atom_site_label_2
_geom_bond_distance
_geom_bond_site_symmetry_2
Cd1 N1 2.455(7) 3_666
Cd1 N1 2.455(7) .
Cd1 Br1 2.7098(9) .
Cd1 Br1 2.7099(9) 3_666
Cd1 Br1 2.7585(9) 1_455
Cd1 Br1 2.7585(9) 3_766
Br1 Cd1 2.7585(9) 1_655
N1 C1 1.296(12) .
N1 C4 1.373(12) .
N2 C3 1.349(12) .
N2 C2 1.362(12) .
N2 H21 0.86(2) .
O1 C2 1.223(12) .
C1 C2 1.446(13) .
C1 H1 0.9300 .
C3 C4 1.364(13) .
C3 H3 0.9300 .
C4 H4 0.9300 .

loop_
_geom_hbond_atom_site_label_D
_geom_hbond_atom_site_label_H
_geom_hbond_atom_site_label_A
_geom_hbond_distance_DH
_geom_hbond_distance_HA
_geom_hbond_distance_DA
_geom_hbond_angle_DHA
_geom_hbond_site_symmetry_A
N2 H21 O1 0.86(2) 1.92(5) 2.722(10) 155(10) 2_545
C1 H1 Br1 0.93 2.92 3.542(9) 125.9 1_455
C3 H3 Br1 0.93 2.92 3.659(9) 137.8 1_545
C4 H4 Br1 0.93 2.90 3.596(9) 132.6 3_766

loop_
_geom_torsion_atom_site_label_1
_geom_torsion_atom_site_label_2
_geom_torsion_atom_site_label_3
_geom_torsion_atom_site_label_4
_geom_torsion
C4 N1 C1 C2 1.5(15)
Cd1 N1 C1 C2 -163.6(7)
C3 N2 C2 O1 -176.9(10)
C3 N2 C2 C1 0.9(14)
N1 C1 C2 O1 175.9(11)
N1 C1 C2 N2 -1.8(15)
C2 N2 C3 C4 0.3(15)
N2 C3 C4 N1 -0.7(15)
C1 N1 C4 C3 -0.2(14)
Cd1 N1 C4 C3 165.6(7)
